data_7704870
loop_
_publ_author_name
'Tziotzi, Thomais G.'
'Andreou, Evangelos K.'
'Tzanetou, Eirini'
'Kalofolias, Dimitris A.'
'Cutler, Daniel J.'
'Weselski, Marek'
'Siczek, Milosz'
'Lis, Tadeusz'
'Brechin, Euan K.'
'Milios, Constantinos J.'

_publ_section_title
;
 The first amino acid bound manganese-calcium clusters: a
 {[MnCa]<sub>2</sub>} methylalanine complex, and a [MnCa] trigonal prism.
;
_journal_issue 30
_journal_name_full 'Dalton transactions (Cambridge, England : 2003)'
_journal_page_first 10339
_journal_page_last 10343
_journal_paper_doi 10.1039/d0dt01916j
_journal_volume 49
_journal_year 2020
_chemical_formula_moiety 'C66 H72 Ca  Mn6 N6 O24, 2(Cl O4), 14.1(H2 O)'
_chemical_formula_sum 'C66 H100.2 Ca Cl2 Mn6 N6 O46.1'
_chemical_formula_weight 2155.94
_space_group_crystal_system trigonal
_space_group_IT_number 167
_space_group_name_Hall '-R 3 2"c'
_space_group_name_H-M_alt 'R -3 c :H'
_atom_sites_solution_hydrogens mixed
_audit_creation_method SHELXL-2018/1
_audit_update_record
;
2020-04-28 deposited with the CCDC.	2020-07-17 downloaded from the CCDC.
;
_cell_angle_alpha 90
_cell_angle_beta 90
_cell_angle_gamma 120
_cell_formula_units_Z 24
_cell_length_a 21.029(4)
_cell_length_b 21.029(4)
_cell_length_c 143.48(6)
_cell_measurement_reflns_used 8389
_cell_measurement_temperature 100(2)
_cell_measurement_theta_max 25.3160
_cell_measurement_theta_min 1.9370
_cell_volume 54949(3)
_computing_cell_refinement 'CrysAlisPro 1.171.41.56a (Rigaku OD, 2020)'
_computing_data_collection 'CrysAlisPro 1.171.41.56a (Rigaku OD, 2020)'
_computing_data_reduction 'CrysAlisPro 1.171.41.56a (Rigaku OD, 2020)'
_computing_molecular_graphics Diamond
_computing_publication_material 'SHELXL-2018/1 (Sheldrick, 2018)'
_computing_structure_refinement 'SHELXL-2018/1 (Sheldrick, 2018)'
_computing_structure_solution 'SHELXS  (Sheldrick, 2018)'
_diffrn_ambient_temperature 100(2)
_diffrn_measured_fraction_theta_full 0.973
_diffrn_measured_fraction_theta_max 0.973
_diffrn_measurement_device_type 'Xcalibur R with Ruby CCD detector'
_diffrn_measurement_method /w
_diffrn_radiation_type MoK\a
_diffrn_radiation_wavelength 0.71073
_diffrn_reflns_av_R_equivalents 0.0991
_diffrn_reflns_av_unetI/netI 0.1079
_diffrn_reflns_Laue_measured_fraction_full 0.973
_diffrn_reflns_Laue_measured_fraction_max 0.973
_diffrn_reflns_limit_h_max 24
_diffrn_reflns_limit_h_min -25
_diffrn_reflns_limit_k_max 17
_diffrn_reflns_limit_k_min -19
_diffrn_reflns_limit_l_max 71
_diffrn_reflns_limit_l_min -174
_diffrn_reflns_number 40308
_diffrn_reflns_point_group_measured_fraction_full 0.973
_diffrn_reflns_point_group_measured_fraction_max 0.973
_diffrn_reflns_theta_full 25.580
_diffrn_reflns_theta_max 25.580
_diffrn_reflns_theta_min 1.807
_exptl_absorpt_coefficient_mu 1.013
_exptl_absorpt_correction_T_max 0.950
_exptl_absorpt_correction_T_min 0.883
_exptl_absorpt_correction_type analytical
_exptl_absorpt_process_details
;
CrysAlisPro 1.171.41.56a (Rigaku Oxford Diffraction, 2020)
Analytical numeric absorption correction using a multifaceted crystal
			model based on expressions derived by R.C. Clark & J.S. Reid.
(Clark, R. C. & Reid, J. S. (1995). Acta Cryst. A51, 887-897)
Empirical absorption correction using spherical harmonics,
 implemented in SCALE3 ABSPACK scaling algorithm.
;
_exptl_crystal_colour 'dark red'
_exptl_crystal_density_diffrn 1.564
_exptl_crystal_description block
_exptl_crystal_F_000 26664
_exptl_crystal_size_max 0.19
_exptl_crystal_size_mid 0.15
_exptl_crystal_size_min 0.06
_refine_diff_density_max 0.826
_refine_diff_density_min -0.616
_refine_diff_density_rms 0.112
_refine_ls_extinction_method none
_refine_ls_goodness_of_fit_ref 1.125
_refine_ls_hydrogen_treatment constr
_refine_ls_matrix_type full
_refine_ls_number_parameters 821
_refine_ls_number_reflns 11186
_refine_ls_number_restraints 0
_refine_ls_restrained_S_all 1.125
_refine_ls_R_factor_all 0.1749
_refine_ls_R_factor_gt 0.1061
_refine_ls_shift/su_max 0.001
_refine_ls_shift/su_mean 0.000
_refine_ls_structure_factor_coef Fsqd
_refine_ls_weighting_details 'w=1/[\s^2^(Fo^2^)+(0.0313P)^2^+1468.5090P] where P=(Fo^2^+2Fc^2^)/3'
_refine_ls_weighting_scheme calc
_refine_ls_wR_factor_gt 0.1777
_refine_ls_wR_factor_ref 0.2075
_reflns_Friedel_coverage 0.000
_reflns_number_gt 6462
_reflns_number_total 11186
_reflns_threshold_expression 'I > 2\s(I)'
_cod_data_source_file d0dt01916j2.cif
_cod_data_source_block et26amo
_cod_depositor_comments
;Adding full bibliography for 7704869--7704870.cif.

 Adding full bibliography for 7704869--7704870.cif.
;
_cod_original_cell_volume 54949(31)
_cod_original_formula_sum 'C66 H100.20 Ca Cl2 Mn6 N6 O46.10'
_cod_database_code 7704870
_shelx_shelxl_version_number 2018/1
_shelx_space_group_comment
;
The symmetry employed for this shelxl refinement is uniquely defined
by the following loop, which should always be used as a source of
symmetry information in preference to the above space-group names.
They are only intended as comments.
;

loop_
_space_group_symop_operation_xyz
'x, y, z'
'-y, x-y, z'
'-x+y, -x, z'
'y, x, -z+1/2'
'x-y, -y, -z+1/2'
'-x, -x+y, -z+1/2'
'x+2/3, y+1/3, z+1/3'
'-y+2/3, x-y+1/3, z+1/3'
'-x+y+2/3, -x+1/3, z+1/3'
'y+2/3, x+1/3, -z+5/6'
'x-y+2/3, -y+1/3, -z+5/6'
'-x+2/3, -x+y+1/3, -z+5/6'
'x+1/3, y+2/3, z+2/3'
'-y+1/3, x-y+2/3, z+2/3'
'-x+y+1/3, -x+2/3, z+2/3'
'y+1/3, x+2/3, -z+7/6'
'x-y+1/3, -y+2/3, -z+7/6'
'-x+1/3, -x+y+2/3, -z+7/6'
'-x, -y, -z'
'y, -x+y, -z'
'x-y, x, -z'
'-y, -x, z-1/2'
'-x+y, y, z-1/2'
'x, x-y, z-1/2'
'-x+2/3, -y+1/3, -z+1/3'
'y+2/3, -x+y+1/3, -z+1/3'
'x-y+2/3, x+1/3, -z+1/3'
'-y+2/3, -x+1/3, z-1/6'
'-x+y+2/3, y+1/3, z-1/6'
'x+2/3, x-y+1/3, z-1/6'
'-x+1/3, -y+2/3, -z+2/3'
'y+1/3, -x+y+2/3, -z+2/3'
'x-y+1/3, x+2/3, -z+2/3'
'-y+1/3, -x+2/3, z+1/6'
'-x+y+1/3, y+2/3, z+1/6'
'x+1/3, x-y+2/3, z+1/6'

loop_
_atom_site_label
_atom_site_type_symbol
_atom_site_fract_x
_atom_site_fract_y
_atom_site_fract_z
_atom_site_U_iso_or_equiv
_atom_site_adp_type
_atom_site_occupancy
_atom_site_site_symmetry_order
_atom_site_calc_flag
_atom_site_refinement_flags_posn
_atom_site_refinement_flags_adp
_atom_site_refinement_flags_occupancy
_atom_site_disorder_assembly
_atom_site_disorder_group
Mn11 Mn 0.59802(7) 1.16611(7) 0.16795(2) 0.0245(3) Uani 1 1 d . . . . .
Mn21 Mn 0.60529(7) 1.16727(7) 0.14634(2) 0.0244(3) Uani 1 1 d . . . . .
Ca1 Ca 0.666667 1.333333 0.15720(2) 0.0224(7) Uani 1 3 d S T P . .
O1 O 0.5770(3) 1.1975(3) 0.15698(4) 0.0249(13) Uani 1 1 d . . . . .
Mn12 Mn 0.41087(7) 0.83406(7) 0.08129(2) 0.0265(3) Uani 1 1 d . . . . .
Mn22 Mn 0.41110(7) 0.83331(7) 0.10297(2) 0.0285(3) Uani 1 1 d . . . . .
Ca2 Ca 0.333333 0.666667 0.09203(2) 0.0257(7) Uani 1 3 d S T P . .
O2 O 0.4315(3) 0.7996(3) 0.09207(4) 0.0283(14) Uani 1 1 d . . . . .
O12 O 0.5270(3) 1.0699(3) 0.14576(4) 0.0320(15) Uani 1 1 d . . . . .
C11 C 0.5837(6) 1.0159(5) 0.13655(7) 0.041(2) Uani 1 1 d . . . . .
C21 C 0.5283(5) 1.0117(5) 0.14266(6) 0.031(2) Uani 1 1 d . . . . .
C31 C 0.4736(5) 0.9418(5) 0.14528(7) 0.039(2) Uani 1 1 d . . . . .
H31 H 0.434362 0.936775 0.149080 0.046 Uiso 1 1 calc R U . . .
C41 C 0.4748(6) 0.8798(6) 0.14252(8) 0.057(3) Uani 1 1 d . . . . .
H41 H 0.437431 0.833023 0.144605 0.068 Uiso 1 1 calc R U . . .
C51 C 0.5296(7) 0.8848(6) 0.13676(10) 0.077(4) Uani 1 1 d . . . . .
H51 H 0.530115 0.841634 0.134957 0.092 Uiso 1 1 calc R U . . .
C61 C 0.5829(7) 0.9517(6) 0.13364(9) 0.068(4) Uani 1 1 d . . . . .
H61 H 0.619617 0.954873 0.129499 0.081 Uiso 1 1 calc R U . . .
C71 C 0.6439(5) 1.0842(5) 0.13350(7) 0.042(3) Uani 1 1 d . . . . .
H71 H 0.674746 1.081790 0.128844 0.051 Uiso 1 1 calc R U . . .
N11 N 0.6607(4) 1.1484(4) 0.13641(5) 0.0305(18) Uani 1 1 d . . . . .
C81 C 0.7306(6) 1.2134(5) 0.13313(8) 0.053(3) Uani 1 1 d . . . . .
C101 C 0.7293(9) 1.2279(6) 0.12315(8) 0.106(6) Uani 1 1 d . . . . .
H10A H 0.716508 1.183270 0.119593 0.159 Uiso 1 1 calc R U . . .
H10B H 0.777887 1.267295 0.121206 0.159 Uiso 1 1 calc R U . . .
H10C H 0.692752 1.242841 0.121970 0.159 Uiso 1 1 calc R U . . .
C111 C 0.7957(6) 1.2019(7) 0.13576(11) 0.097(6) Uani 1 1 d . . . . .
H11A H 0.796915 1.166087 0.131506 0.145 Uiso 1 1 calc R U . . .
H11B H 0.789411 1.183643 0.142171 0.145 Uiso 1 1 calc R U . . .
H11C H 0.841792 1.248722 0.135263 0.145 Uiso 1 1 calc R U . . .
C91 C 0.7402(5) 1.2791(5) 0.13891(6) 0.030(2) Uani 1 1 d . . . . .
O22 O 0.6922(3) 1.2657(3) 0.14539(4) 0.0244(13) Uani 1 1 d . . . . .
O32 O 0.7925(3) 1.3402(3) 0.13727(4) 0.0305(14) Uani 1 1 d . . . . .
O11 O 0.5158(3) 1.0706(3) 0.16774(4) 0.0307(15) Uani 1 1 d . . . . .
C12 C 0.5524(5) 1.0140(5) 0.17966(6) 0.030(2) Uani 1 1 d . . . . .
C22 C 0.5063(5) 1.0119(5) 0.17243(6) 0.029(2) Uani 1 1 d . . . . .
C32 C 0.4460(5) 0.9431(5) 0.16996(6) 0.034(2) Uani 1 1 d . . . . .
H32 H 0.413217 0.940330 0.165218 0.041 Uiso 1 1 calc R U . . .
C42 C 0.4343(6) 0.8799(5) 0.17434(7) 0.044(3) Uani 1 1 d . . . . .
H42 H 0.394670 0.833904 0.172378 0.053 Uiso 1 1 calc R U . . .
C52 C 0.4790(6) 0.8821(5) 0.18155(7) 0.045(3) Uani 1 1 d . . . . .
H52 H 0.469511 0.838273 0.184649 0.054 Uiso 1 1 calc R U . . .
C62 C 0.5369(6) 0.9483(5) 0.18412(7) 0.046(3) Uani 1 1 d . . . . .
H62 H 0.567726 0.949978 0.189065 0.055 Uiso 1 1 calc R U . . .
C72 C 0.6167(5) 1.0812(5) 0.18264(6) 0.030(2) Uani 1 1 d . . . . .
H72 H 0.643042 1.077897 0.187818 0.036 Uiso 1 1 calc R U . . .
N12 N 0.6413(4) 1.1447(4) 0.17891(5) 0.0276(17) Uani 1 1 d . . . . .
C82 C 0.7094(5) 1.2078(5) 0.18271(7) 0.031(2) Uani 1 1 d . . . . .
C102 C 0.7716(5) 1.1902(5) 0.18317(8) 0.046(3) Uani 1 1 d . . . . .
H10D H 0.777539 1.173013 0.177057 0.070 Uiso 1 1 calc R U . . .
H10E H 0.759829 1.151850 0.187832 0.070 Uiso 1 1 calc R U . . .
H10F H 0.817400 1.234554 0.184907 0.070 Uiso 1 1 calc R U . . .
C112 C 0.6938(6) 1.2315(5) 0.19226(6) 0.048(3) Uani 1 1 d . . . . .
H11D H 0.653599 1.242034 0.191599 0.072 Uiso 1 1 calc R U . . .
H11E H 0.738004 1.275592 0.194432 0.072 Uiso 1 1 calc R U . . .
H11F H 0.679886 1.191749 0.196781 0.072 Uiso 1 1 calc R U . . .
C92 C 0.7312(5) 1.2714(5) 0.17601(6) 0.028(2) Uani 1 1 d . . . . .
O21 O 0.6875(3) 1.2632(3) 0.16925(4) 0.0236(13) Uani 1 1 d . . . . .
O31 O 0.7892(3) 1.3305(3) 0.17725(4) 0.0332(15) Uani 1 1 d . . . . .
O13 O 0.4955(3) 0.9269(3) 0.08122(4) 0.0298(14) Uani 1 1 d . . . . .
C13 C 0.4651(5) 0.9859(5) 0.06909(6) 0.035(2) Uani 1 1 d . . . . .
C23 C 0.5100(5) 0.9865(5) 0.07635(6) 0.030(2) Uani 1 1 d . . . . .
C33 C 0.5729(5) 1.0531(5) 0.07854(6) 0.038(2) Uani 1 1 d . . . . .
H33 H 0.604093 1.054372 0.083417 0.046 Uiso 1 1 calc R U . . .
C43 C 0.5904(6) 1.1159(5) 0.07387(7) 0.051(3) Uani 1 1 d . . . . .
H43 H 0.633308 1.160296 0.075543 0.062 Uiso 1 1 calc R U . . .
C53 C 0.5464(6) 1.1159(6) 0.06669(7) 0.058(3) Uani 1 1 d . . . . .
H53 H 0.558752 1.160186 0.063501 0.070 Uiso 1 1 calc R U . . .
C63 C 0.4853(6) 1.0518(6) 0.06425(7) 0.052(3) Uani 1 1 d . . . . .
H63 H 0.455870 1.051531 0.059214 0.063 Uiso 1 1 calc R U . . .
C73 C 0.3983(5) 0.9219(5) 0.06637(6) 0.032(2) Uani 1 1 d . . . . .
H73 H 0.373141 0.926411 0.061141 0.038 Uiso 1 1 calc R U . . .
N13 N 0.3692(4) 0.8588(4) 0.07038(5) 0.0275(17) Uani 1 1 d . . . . .
C83 C 0.2980(5) 0.7984(5) 0.06681(6) 0.032(2) Uani 1 1 d . . . . .
C103 C 0.3083(6) 0.7740(5) 0.05704(6) 0.046(3) Uani 1 1 d . . . . .
H10G H 0.325284 0.815239 0.052691 0.069 Uiso 1 1 calc R U . . .
H10H H 0.261336 0.733209 0.054859 0.069 Uiso 1 1 calc R U . . .
H10I H 0.344682 0.757944 0.057374 0.069 Uiso 1 1 calc R U . . .
C113 C 0.2392(6) 0.8212(6) 0.06676(8) 0.054(3) Uani 1 1 d . . . . .
H11G H 0.235008 0.837595 0.073008 0.081 Uiso 1 1 calc R U . . .
H11H H 0.191869 0.779257 0.064922 0.081 Uiso 1 1 calc R U . . .
H11I H 0.253136 0.861456 0.062312 0.081 Uiso 1 1 calc R U . . .
C93 C 0.2746(5) 0.7343(5) 0.07350(6) 0.031(2) Uani 1 1 d . . . . .
O23 O 0.3181(3) 0.7413(3) 0.08013(4) 0.0286(14) Uani 1 1 d . . . . .
O33 O 0.2152(3) 0.6768(3) 0.07211(4) 0.0348(15) Uani 1 1 d . . . . .
O14 O 0.4959(3) 0.9257(3) 0.10304(4) 0.0310(15) Uani 1 1 d . . . . .
C14 C 0.4638(5) 0.9855(5) 0.11499(6) 0.029(2) Uani 1 1 d . . . . .
C24 C 0.5074(5) 0.9854(5) 0.10758(6) 0.034(2) Uani 1 1 d . . . . .
C34 C 0.5676(6) 1.0521(5) 0.10471(7) 0.048(3) Uani 1 1 d . . . . .
H34 H 0.597881 1.053210 0.099730 0.058 Uiso 1 1 calc R U . . .
C44 C 0.5825(6) 1.1162(6) 0.10917(7) 0.058(3) Uani 1 1 d . . . . .
H44 H 0.622423 1.161452 0.107066 0.069 Uiso 1 1 calc R U . . .
C54 C 0.5406(6) 1.1162(6) 0.11669(7) 0.051(3) Uani 1 1 d . . . . .
H54 H 0.552216 1.160728 0.119770 0.061 Uiso 1 1 calc R U . . .
C64 C 0.4825(5) 1.0512(5) 0.11955(7) 0.039(2) Uani 1 1 d . . . . .
H64 H 0.454278 1.050612 0.124746 0.047 Uiso 1 1 calc R U . . .
C74 C 0.3994(5) 0.9198(5) 0.11805(6) 0.034(2) Uani 1 1 d . . . . .
H74 H 0.376822 0.923102 0.123627 0.040 Uiso 1 1 calc R U . . .
N14 N 0.3694(4) 0.8572(4) 0.11398(5) 0.0298(17) Uani 1 1 d . . . . .
C84 C 0.3009(5) 0.7953(5) 0.11787(6) 0.033(2) Uani 1 1 d . . . . .
C114 C 0.3181(5) 0.7716(5) 0.12714(6) 0.041(3) Uani 1 1 d . . . . .
H11J H 0.356547 0.758798 0.126204 0.062 Uiso 1 1 calc R U . . .
H11K H 0.273719 0.728744 0.129537 0.062 Uiso 1 1 calc R U . . .
H11L H 0.335165 0.811958 0.131632 0.062 Uiso 1 1 calc R U . . .
C104 C 0.2403(5) 0.8139(5) 0.11893(7) 0.042(3) Uani 1 1 d . . . . .
H10J H 0.252195 0.848582 0.124095 0.063 Uiso 1 1 calc R U . . .
H10K H 0.193779 0.769011 0.120229 0.063 Uiso 1 1 calc R U . . .
H10L H 0.235805 0.836244 0.113154 0.063 Uiso 1 1 calc R U . . .
C94 C 0.2756(5) 0.7320(5) 0.11103(6) 0.028(2) Uani 1 1 d . . . . .
O24 O 0.3182(3) 0.7408(3) 0.10401(4) 0.0282(14) Uani 1 1 d . . . . .
O34 O 0.2169(3) 0.6747(3) 0.11239(4) 0.0325(15) Uani 1 1 d . . . . .
O1W O 0.6680(3) 1.1379(3) 0.15784(4) 0.0276(14) Uani 1 1 d . . . . .
H1WA H 0.657247 1.092669 0.157905 0.041 Uiso 1 1 calc R U . . .
H1WB H 0.714605 1.167482 0.158103 0.041 Uiso 1 1 calc R U . . .
O2W O 0.3501(3) 0.8703(3) 0.09217(4) 0.0343(15) Uani 1 1 d . . . . .
H2WA H 0.302982 0.843693 0.092177 0.051 Uiso 1 1 calc R U . . .
H2WB H 0.364522 0.916409 0.092202 0.051 Uiso 1 1 calc R U . . .
Cl1 Cl 0.27926(14) 1.00672(14) 0.12539(2) 0.0415(6) Uani 1 1 d . . . . .
O15 O 0.3065(4) 0.9933(4) 0.11689(4) 0.0450(18) Uani 1 1 d . . . . .
O25 O 0.3289(4) 1.0145(4) 0.13287(4) 0.0485(18) Uani 1 1 d . . . . .
O35 O 0.2074(4) 0.9458(4) 0.12757(5) 0.059(2) Uani 1 1 d . . . . .
O45 O 0.2736(4) 1.0712(4) 0.12444(5) 0.056(2) Uani 1 1 d . . . . .
Cl2 Cl 0.333333 0.666667 0.15461(6) 0.0318(17) Uani 0.5 3 d S T P A 1
O16 O 0.3660(8) 0.7399(7) 0.15774(13) 0.067(5) Uani 0.5 1 d . . P A 1
O26 O 0.333333 0.666667 0.1453(3) 0.117(13) Uani 0.5 3 d S T P A 1
Cl3 Cl 0.666667 1.333333 0.09496(12) 0.081(4) Uani 0.5 3 d S T P B 1
O17 O 0.6215(10) 1.2603(10) 0.09160(18) 0.112(8) Uani 0.5 1 d . . P B 1
O27 O 0.666667 1.333333 0.1040(3) 0.150(19) Uani 0.5 3 d S T P B 1
O3W O 0.2097(3) 0.7686(3) 0.09224(5) 0.0448(17) Uani 1 1 d . . . . .
H3WA H 0.162244 0.754642 0.092266 0.067 Uiso 1 1 d R U . . .
H3WB H 0.210877 0.733208 0.091789 0.067 Uiso 1 1 d R U . . .
O4W O 0.6512(5) 1.0029(5) 0.15963(7) 0.095(3) Uani 1 1 d . . . . .
H4WA H 0.684308 0.996482 0.157016 0.142 Uiso 1 1 d R U . . .
H4WB H 0.652044 0.999750 0.165602 0.142 Uiso 1 1 d R U . . .
O5W O 0.4455(3) 1.1957(3) 0.15881(5) 0.052(2) Uani 1 1 d . . . . .
H5WA H 0.411131 1.153726 0.156880 0.078 Uiso 1 1 d R U . . .
H5WB H 0.485768 1.203777 0.156220 0.078 Uiso 1 1 d R U . . .
O6W O 0.3873(4) 1.0458(4) 0.15561(7) 0.075(3) Uani 1 1 d . . . . .
H6WA H 0.412173 1.048598 0.150718 0.112 Uiso 1 1 d R U . . .
H6WB H 0.418229 1.056685 0.160092 0.112 Uiso 1 1 d R U . . .
O7W O 0.7374(5) 0.9773(5) 0.14705(7) 0.095(3) Uani 1 1 d . . . . .
H7WA H 0.773488 0.985916 0.150661 0.142 Uiso 1 1 d R U . . .
H7WB H 0.751334 0.981468 0.141342 0.142 Uiso 1 1 d R U . . .
O8W O 0.5845(9) 0.8565(7) 0.03703(11) 0.130(6) Uani 0.75 1 d . . P . .
H8WA H 0.588995 0.824818 0.040322 0.195 Uiso 0.75 1 d R U P . .
H8WB H 0.563576 0.875074 0.040313 0.195 Uiso 0.75 1 d R U P . .
O9W O 0.4060(12) 1.0196(12) 0.09109(15) 0.079(7) Uani 0.5 1 d . . P C 2
O10W O 0.4671(15) 1.1149(17) 0.08693(17) 0.147(11) Uani 0.5 1 d . . P D 2
O11W O 0.640(2) 0.941(2) 0.1020(3) 0.060(11) Uiso 0.2 1 d . . P E 2
O12W O 0.6302(10) 0.9413(10) 0.09564(14) 0.051(5) Uiso 0.4 1 d . . P F 1
O13W O 0.6342(9) 0.9420(10) 0.08780(12) 0.050(5) Uiso 0.4 1 d . . P G 3
O14W O 0.5862(9) 0.9242(9) 0.06290(14) 0.058(5) Uani 0.4 1 d . . P H 1
O15W O 0.6041(17) 0.961(2) 0.0532(2) 0.079(11) Uani 0.25 1 d . . P H 1
O16W O 0.564(2) 0.9573(18) 0.0481(3) 0.051(8) Uiso 0.25 1 d . . P . .
O17W O 0.5427(18) 0.9349(18) 0.0442(2) 0.055(9) Uiso 0.25 1 d . . P H .
O18W O 0.3710(13) 1.0015(11) 0.09638(14) 0.075(6) Uani 0.5 1 d . . P I 1

loop_
_atom_site_aniso_label
_atom_site_aniso_U_11
_atom_site_aniso_U_22
_atom_site_aniso_U_33
_atom_site_aniso_U_23
_atom_site_aniso_U_13
_atom_site_aniso_U_12
Mn11 0.0148(7) 0.0151(7) 0.0429(8) 0.0042(6) 0.0000(6) 0.0070(6)
Mn21 0.0173(7) 0.0127(7) 0.0420(8) -0.0024(6) -0.0001(6) 0.0067(6)
Ca1 0.0150(9) 0.0150(9) 0.0372(17) 0.000 0.000 0.0075(5)
O1 0.016(3) 0.013(3) 0.047(4) 0.004(3) 0.003(3) 0.007(3)
Mn12 0.0223(7) 0.0212(7) 0.0358(7) 0.0010(6) -0.0001(6) 0.0108(6)
Mn22 0.0270(8) 0.0229(8) 0.0354(7) -0.0031(6) 0.0007(6) 0.0123(7)
Ca2 0.0222(10) 0.0222(10) 0.0326(17) 0.000 0.000 0.0111(5)
O2 0.024(3) 0.023(3) 0.035(3) 0.000(3) -0.001(3) 0.009(3)
O12 0.022(3) 0.018(3) 0.059(4) -0.006(3) -0.001(3) 0.012(3)
C11 0.038(6) 0.023(5) 0.060(7) -0.007(5) -0.002(5) 0.016(5)
C21 0.027(5) 0.016(5) 0.049(6) -0.008(4) -0.011(4) 0.010(4)
C31 0.033(6) 0.015(5) 0.059(6) -0.007(4) -0.011(5) 0.005(5)
C41 0.050(7) 0.018(6) 0.090(9) -0.004(6) -0.003(6) 0.008(5)
C51 0.083(10) 0.023(7) 0.119(11) -0.018(7) 0.021(8) 0.022(7)
C61 0.052(8) 0.027(6) 0.115(11) -0.019(6) 0.023(7) 0.012(6)
C71 0.036(6) 0.035(6) 0.049(6) -0.021(5) -0.001(5) 0.014(5)
N11 0.021(4) 0.022(4) 0.037(4) -0.012(3) -0.006(3) 0.002(3)
C81 0.034(6) 0.032(6) 0.079(8) -0.021(5) 0.022(6) 0.005(5)
C101 0.147(14) 0.032(7) 0.054(8) -0.007(6) 0.049(9) -0.019(8)
C111 0.027(7) 0.053(9) 0.207(17) -0.051(10) 0.014(9) 0.017(6)
C91 0.021(5) 0.018(5) 0.042(5) -0.003(4) 0.000(4) 0.003(4)
O22 0.014(3) 0.018(3) 0.041(3) -0.002(3) 0.004(3) 0.009(3)
O32 0.020(3) 0.025(3) 0.046(4) 0.000(3) 0.006(3) 0.011(3)
O11 0.013(3) 0.018(3) 0.056(4) 0.011(3) -0.002(3) 0.004(3)
C12 0.042(6) 0.021(5) 0.034(5) 0.000(4) -0.004(4) 0.021(5)
C22 0.027(5) 0.017(5) 0.043(5) 0.003(4) 0.003(4) 0.012(4)
C32 0.027(5) 0.029(5) 0.040(5) 0.011(4) 0.002(4) 0.009(5)
C42 0.036(6) 0.023(5) 0.051(6) 0.010(5) 0.004(5) -0.001(5)
C52 0.055(7) 0.021(5) 0.057(7) 0.009(5) -0.005(5) 0.017(5)
C62 0.041(7) 0.030(6) 0.055(7) 0.003(5) -0.011(5) 0.010(5)
C72 0.026(5) 0.022(5) 0.040(5) 0.002(4) -0.002(4) 0.009(4)
N12 0.019(4) 0.016(4) 0.043(4) 0.008(3) -0.001(3) 0.005(3)
C82 0.020(5) 0.020(5) 0.054(6) 0.006(4) -0.009(4) 0.009(4)
C102 0.031(6) 0.029(6) 0.081(8) 0.016(5) -0.005(5) 0.016(5)
C112 0.061(7) 0.031(6) 0.039(6) -0.002(5) -0.009(5) 0.014(6)
C92 0.029(5) 0.022(5) 0.039(5) -0.004(4) -0.011(4) 0.017(4)
O21 0.018(3) 0.019(3) 0.038(3) 0.002(3) -0.001(3) 0.012(3)
O31 0.025(4) 0.019(3) 0.049(4) -0.001(3) -0.010(3) 0.006(3)
O13 0.025(3) 0.021(3) 0.042(4) 0.004(3) 0.002(3) 0.011(3)
C13 0.040(6) 0.028(5) 0.035(5) 0.002(4) 0.006(4) 0.014(5)
C23 0.032(5) 0.025(5) 0.030(5) 0.001(4) -0.001(4) 0.011(4)
C33 0.033(6) 0.029(6) 0.040(6) 0.003(4) -0.013(4) 0.007(5)
C43 0.056(7) 0.023(6) 0.048(6) 0.006(5) -0.010(5) -0.001(5)
C53 0.070(8) 0.028(6) 0.053(7) 0.014(5) -0.019(6) 0.007(6)
C63 0.051(7) 0.035(6) 0.054(7) 0.010(5) -0.011(5) 0.009(6)
C73 0.037(6) 0.026(5) 0.030(5) 0.000(4) -0.002(4) 0.015(5)
N13 0.020(4) 0.015(4) 0.041(4) -0.002(3) -0.001(3) 0.003(3)
C83 0.033(6) 0.028(5) 0.039(5) 0.005(4) -0.005(4) 0.017(5)
C103 0.048(7) 0.030(6) 0.040(6) 0.001(5) -0.013(5) 0.005(5)
C113 0.040(7) 0.036(6) 0.079(8) 0.026(6) -0.001(6) 0.015(5)
C93 0.022(5) 0.025(5) 0.040(5) -0.007(4) 0.001(4) 0.008(4)
O23 0.022(3) 0.020(3) 0.036(4) 0.001(3) -0.002(3) 0.005(3)
O33 0.030(4) 0.030(4) 0.043(4) 0.002(3) -0.002(3) 0.014(3)
O14 0.026(4) 0.022(3) 0.039(4) -0.004(3) 0.004(3) 0.007(3)
C14 0.035(6) 0.025(5) 0.030(5) -0.005(4) -0.007(4) 0.019(5)
C24 0.033(6) 0.026(5) 0.038(5) -0.005(4) 0.000(4) 0.010(5)
C34 0.055(7) 0.032(6) 0.044(6) -0.011(5) 0.005(5) 0.012(6)
C44 0.062(8) 0.030(6) 0.054(7) -0.004(5) 0.016(6) 0.002(6)
C54 0.060(8) 0.026(6) 0.057(7) -0.013(5) 0.004(6) 0.014(6)
C64 0.038(6) 0.033(6) 0.042(6) -0.010(5) 0.000(5) 0.014(5)
C74 0.030(6) 0.038(6) 0.042(6) 0.000(5) 0.002(4) 0.024(5)
N14 0.031(5) 0.023(4) 0.038(4) -0.001(3) 0.001(3) 0.015(4)
C84 0.035(6) 0.027(5) 0.037(5) -0.005(4) 0.003(4) 0.015(5)
C114 0.035(6) 0.036(6) 0.040(6) -0.004(5) 0.002(4) 0.008(5)
C104 0.036(6) 0.031(6) 0.064(7) -0.001(5) 0.009(5) 0.021(5)
C94 0.018(5) 0.027(5) 0.040(5) 0.007(4) 0.004(4) 0.012(4)
O24 0.021(3) 0.025(3) 0.036(3) -0.001(3) 0.002(3) 0.011(3)
O34 0.028(4) 0.029(4) 0.038(4) 0.002(3) 0.005(3) 0.012(3)
O1W 0.011(3) 0.017(3) 0.051(4) 0.000(3) -0.002(3) 0.004(3)
O2W 0.028(4) 0.024(4) 0.050(4) -0.001(3) 0.002(3) 0.012(3)
Cl1 0.0397(15) 0.0380(15) 0.0481(14) 0.0002(11) 0.0000(12) 0.0204(13)
O15 0.054(5) 0.050(5) 0.041(4) 0.003(3) 0.006(3) 0.033(4)
O25 0.039(4) 0.060(5) 0.042(4) 0.007(3) 0.002(3) 0.021(4)
O35 0.038(5) 0.044(5) 0.080(6) -0.001(4) 0.015(4) 0.010(4)
O45 0.061(5) 0.042(5) 0.077(5) -0.013(4) -0.006(4) 0.033(4)
Cl2 0.019(2) 0.019(2) 0.057(5) 0.000 0.000 0.0097(12)
O16 0.028(8) 0.028(9) 0.142(15) -0.007(9) -0.003(9) 0.011(7)
O26 0.12(2) 0.12(2) 0.10(3) 0.000 0.000 0.062(11)
Cl3 0.051(4) 0.051(4) 0.141(12) 0.000 0.000 0.025(2)
O17 0.049(12) 0.049(12) 0.24(3) -0.008(14) 0.021(13) 0.024(10)
O27 0.19(3) 0.19(3) 0.07(3) 0.000 0.000 0.096(16)
O3W 0.029(4) 0.028(4) 0.081(5) -0.003(3) -0.003(3) 0.017(3)
O4W 0.120(9) 0.071(6) 0.130(8) 0.030(6) 0.029(7) 0.075(6)
O5W 0.018(4) 0.030(4) 0.112(6) -0.004(4) -0.001(4) 0.014(3)
O6W 0.036(5) 0.030(4) 0.148(8) -0.008(5) -0.009(5) 0.009(4)
O7W 0.076(7) 0.068(6) 0.123(8) 0.014(6) -0.032(6) 0.023(5)
O8W 0.180(16) 0.076(10) 0.172(15) 0.043(10) 0.056(12) 0.093(11)
O9W 0.098(17) 0.073(15) 0.089(16) -0.006(12) 0.022(12) 0.060(14)
O10W 0.15(2) 0.18(3) 0.14(3) 0.000(19) 0.037(17) 0.11(2)
O14W 0.047(12) 0.038(11) 0.104(15) 0.032(10) 0.045(11) 0.032(10)
O15W 0.033(19) 0.12(3) 0.06(2) -0.03(2) -0.002(17) 0.02(2)
O18W 0.114(19) 0.070(14) 0.085(15) -0.024(11) -0.031(12) 0.079(15)

loop_
_atom_type_symbol
_atom_type_description
_atom_type_scat_dispersion_real
_atom_type_scat_dispersion_imag
_atom_type_scat_source
C C 0.0033 0.0016 'International Tables Vol C Tables 4.2.6.8 and 6.1.1.4'
H H 0.0000 0.0000 'International Tables Vol C Tables 4.2.6.8 and 6.1.1.4'
Ca Ca 0.2262 0.3064 'International Tables Vol C Tables 4.2.6.8 and 6.1.1.4'
Cl Cl 0.1484 0.1585 'International Tables Vol C Tables 4.2.6.8 and 6.1.1.4'
Mn Mn 0.3368 0.7283 'International Tables Vol C Tables 4.2.6.8 and 6.1.1.4'
N N 0.0061 0.0033 'International Tables Vol C Tables 4.2.6.8 and 6.1.1.4'
O O 0.0106 0.0060 'International Tables Vol C Tables 4.2.6.8 and 6.1.1.4'

loop_
_geom_angle_atom_site_label_1
_geom_angle_atom_site_label_2
_geom_angle_atom_site_label_3
_geom_angle
_geom_angle_site_symmetry_1
_geom_angle_site_symmetry_3
_geom_angle_publ_flag
O1 Mn11 O11 96.4(2) . . ?
O1 Mn11 O21 89.2(2) . . ?
O11 Mn11 O21 174.4(2) . . ?
O1 Mn11 N12 168.5(3) . . ?
O11 Mn11 N12 92.9(3) . . ?
O21 Mn11 N12 81.5(3) . . ?
O1 Mn11 O31 94.8(2) . 3_575 ?
O11 Mn11 O31 93.3(2) . 3_575 ?
O21 Mn11 O31 86.8(2) . 3_575 ?
N12 Mn11 O31 91.3(3) . 3_575 ?
O1 Mn11 O1W 81.7(2) . . ?
O11 Mn11 O1W 94.4(2) . . ?
O21 Mn11 O1W 85.8(2) . . ?
N12 Mn11 O1W 90.9(3) . . ?
O31 Mn11 O1W 171.8(2) 3_575 . ?
O1 Mn11 Mn21 33.32(17) . . ?
O11 Mn11 Mn21 90.46(19) . . ?
O21 Mn11 Mn21 93.91(17) . . ?
N12 Mn11 Mn21 140.3(2) . . ?
O31 Mn11 Mn21 127.93(16) 3_575 . ?
O1W Mn11 Mn21 49.39(14) . . ?
O1 Mn11 Ca1 45.75(17) . . ?
O11 Mn11 Ca1 141.05(18) . . ?
O21 Mn11 Ca1 44.53(16) . . ?
N12 Mn11 Ca1 125.8(2) . . ?
O31 Mn11 Ca1 83.07(15) 3_575 . ?
O1W Mn11 Ca1 89.19(14) . . ?
Mn21 Mn11 Ca1 63.18(6) . . ?
O1 Mn21 O12 98.8(2) . . ?
O1 Mn21 O22 89.2(2) . . ?
O12 Mn21 O22 172.1(3) . . ?
O1 Mn21 N11 165.5(3) . . ?
O12 Mn21 N11 91.9(3) . . ?
O22 Mn21 N11 80.3(3) . . ?
O1 Mn21 O32 91.3(2) . 3_575 ?
O12 Mn21 O32 92.4(2) . 3_575 ?
O22 Mn21 O32 87.4(2) . 3_575 ?
N11 Mn21 O32 98.1(3) . 3_575 ?
O1 Mn21 O1W 80.4(2) . . ?
O12 Mn21 O1W 92.6(2) . . ?
O22 Mn21 O1W 88.7(2) . . ?
N11 Mn21 O1W 89.4(3) . . ?
O32 Mn21 O1W 170.9(2) 3_575 . ?
O1 Mn21 Mn11 32.93(16) . . ?
O12 Mn21 Mn11 91.29(19) . . ?
O22 Mn21 Mn11 95.39(17) . . ?
N11 Mn21 Mn11 137.8(2) . . ?
O32 Mn21 Mn11 123.78(16) 3_575 . ?
O1W Mn21 Mn11 48.44(14) . . ?
O1 Mn21 Ca1 45.75(17) . . ?
O12 Mn21 Ca1 143.76(19) . . ?
O22 Mn21 Ca1 44.06(16) . . ?
N11 Mn21 Ca1 124.4(2) . . ?
O32 Mn21 Ca1 82.98(15) 3_575 . ?
O1W Mn21 Ca1 88.51(14) . . ?
Mn11 Mn21 Ca1 63.02(6) . . ?
O22 Ca1 O22 77.0(2) 3_575 2_775 ?
O22 Ca1 O22 77.0(2) 3_575 . ?
O22 Ca1 O22 77.0(2) 2_775 . ?
O22 Ca1 O21 140.00(18) 3_575 2_775 ?
O22 Ca1 O21 88.93(18) 2_775 2_775 ?
O22 Ca1 O21 136.35(18) . 2_775 ?
O22 Ca1 O21 88.93(18) 3_575 3_575 ?
O22 Ca1 O21 136.35(18) 2_775 3_575 ?
O22 Ca1 O21 140.00(18) . 3_575 ?
O21 Ca1 O21 75.7(2) 2_775 3_575 ?
O22 Ca1 O21 136.35(18) 3_575 . ?
O22 Ca1 O21 140.00(18) 2_775 . ?
O22 Ca1 O21 88.94(18) . . ?
O21 Ca1 O21 75.7(2) 2_775 . ?
O21 Ca1 O21 75.7(2) 3_575 . ?
O22 Ca1 O1 71.20(18) 3_575 . ?
O22 Ca1 O1 135.1(2) 2_775 . ?
O22 Ca1 O1 65.66(18) . . ?
O21 Ca1 O1 135.4(2) 2_775 . ?
O21 Ca1 O1 74.38(18) 3_575 . ?
O21 Ca1 O1 65.37(18) . . ?
O22 Ca1 O1 135.1(2) 3_575 2_775 ?
O22 Ca1 O1 65.65(18) 2_775 2_775 ?
O22 Ca1 O1 71.20(18) . 2_775 ?
O21 Ca1 O1 65.37(18) 2_775 2_775 ?
O21 Ca1 O1 135.4(2) 3_575 2_775 ?
O21 Ca1 O1 74.38(18) . 2_775 ?
O1 Ca1 O1 119.985(8) . 2_775 ?
O22 Ca1 O1 65.66(18) 3_575 3_575 ?
O22 Ca1 O1 71.20(18) 2_775 3_575 ?
O22 Ca1 O1 135.1(2) . 3_575 ?
O21 Ca1 O1 74.38(18) 2_775 3_575 ?
O21 Ca1 O1 65.37(18) 3_575 3_575 ?
O21 Ca1 O1 135.4(2) . 3_575 ?
O1 Ca1 O1 119.984(8) . 3_575 ?
O1 Ca1 O1 119.984(9) 2_775 3_575 ?
O22 Ca1 Mn11 101.95(13) 3_575 . ?
O22 Ca1 Mn11 156.06(14) 2_775 . ?
O22 Ca1 Mn11 79.46(13) . . ?
O21 Ca1 Mn11 105.32(15) 2_775 . ?
O21 Ca1 Mn11 66.96(13) 3_575 . ?
O21 Ca1 Mn11 34.44(13) . . ?
O1 Ca1 Mn11 31.66(13) . . ?
O1 Ca1 Mn11 102.47(13) 2_775 . ?
O1 Ca1 Mn11 130.71(14) 3_575 . ?
O22 Ca1 Mn11 79.46(13) 3_575 3_575 ?
O22 Ca1 Mn11 101.95(13) 2_775 3_575 ?
O22 Ca1 Mn11 156.06(14) . 3_575 ?
O21 Ca1 Mn11 66.96(13) 2_775 3_575 ?
O21 Ca1 Mn11 34.43(13) 3_575 3_575 ?
O21 Ca1 Mn11 105.31(15) . 3_575 ?
O1 Ca1 Mn11 102.46(13) . 3_575 ?
O1 Ca1 Mn11 130.71(14) 2_775 3_575 ?
O1 Ca1 Mn11 31.67(13) 3_575 3_575 ?
Mn11 Ca1 Mn11 101.33(6) . 3_575 ?
O22 Ca1 Mn11 156.07(15) 3_575 2_775 ?
O22 Ca1 Mn11 79.46(13) 2_775 2_775 ?
O22 Ca1 Mn11 101.95(13) . 2_775 ?
O21 Ca1 Mn11 34.43(13) 2_775 2_775 ?
O21 Ca1 Mn11 105.32(16) 3_575 2_775 ?
O21 Ca1 Mn11 66.96(14) . 2_775 ?
O1 Ca1 Mn11 130.70(14) . 2_775 ?
O1 Ca1 Mn11 31.67(13) 2_775 2_775 ?
O1 Ca1 Mn11 102.47(13) 3_575 2_775 ?
Mn11 Ca1 Mn11 101.33(6) . 2_775 ?
Mn11 Ca1 Mn11 101.33(6) 3_575 2_775 ?
Mn11 O1 Mn21 113.8(3) . . ?
Mn11 O1 Ca1 102.6(2) . . ?
Mn21 O1 Ca1 102.2(2) . . ?
O2 Mn12 O13 97.3(3) . . ?
O2 Mn12 O23 89.6(2) . . ?
O13 Mn12 O23 173.1(3) . . ?
O2 Mn12 N13 169.2(3) . . ?
O13 Mn12 N13 92.1(3) . . ?
O23 Mn12 N13 81.0(3) . . ?
O2 Mn12 O33 92.9(2) . 3_565 ?
O13 Mn12 O33 93.1(2) . 3_565 ?
O23 Mn12 O33 87.5(2) . 3_565 ?
N13 Mn12 O33 91.8(3) . 3_565 ?
O2 Mn12 O2W 81.1(2) . . ?
O13 Mn12 O2W 93.0(2) . . ?
O23 Mn12 O2W 87.0(2) . . ?
N13 Mn12 O2W 93.2(3) . . ?
O33 Mn12 O2W 171.9(2) 3_565 . ?
O2 Mn12 Mn22 32.92(18) . . ?
O13 Mn12 Mn22 90.45(18) . . ?
O23 Mn12 Mn22 94.79(17) . . ?
N13 Mn12 Mn22 142.3(2) . . ?
O33 Mn12 Mn22 125.57(16) 3_565 . ?
O2W Mn12 Mn22 49.13(15) . . ?
O2 Mn12 Ca2 45.87(18) . . ?
O13 Mn12 Ca2 142.36(19) . . ?
O23 Mn12 Ca2 44.58(17) . . ?
N13 Mn12 Ca2 125.4(2) . . ?
O33 Mn12 Ca2 83.22(16) 3_565 . ?
O2W Mn12 Ca2 88.71(15) . . ?
Mn22 Mn12 Ca2 62.95(6) . . ?
O2 Mn22 O14 96.9(3) . . ?
O2 Mn22 O24 89.5(2) . . ?
O14 Mn22 O24 173.5(3) . . ?
O2 Mn22 N14 169.1(3) . . ?
O14 Mn22 N14 92.6(3) . . ?
O24 Mn22 N14 80.9(3) . . ?
O2 Mn22 O34 95.1(2) . 3_565 ?
O14 Mn22 O34 94.1(2) . 3_565 ?
O24 Mn22 O34 86.5(2) . 3_565 ?
N14 Mn22 O34 89.5(3) . 3_565 ?
O2 Mn22 O2W 80.9(2) . . ?
O14 Mn22 O2W 93.1(2) . . ?
O24 Mn22 O2W 86.6(2) . . ?
N14 Mn22 O2W 93.2(3) . . ?
O34 Mn22 O2W 172.1(2) 3_565 . ?
O2 Mn22 Mn12 32.83(18) . . ?
O14 Mn22 Mn12 90.23(18) . . ?
O24 Mn22 Mn12 94.51(17) . . ?
N14 Mn22 Mn12 142.3(2) . . ?
O34 Mn22 Mn12 127.79(16) 3_565 . ?
O2W Mn22 Mn12 49.02(14) . . ?
O2 Mn22 Ca2 45.89(18) . . ?
O14 Mn22 Ca2 141.95(19) . . ?
O24 Mn22 Ca2 44.55(17) . . ?
N14 Mn22 Ca2 125.3(2) . . ?
O34 Mn22 Ca2 83.73(16) 3_565 . ?
O2W Mn22 Ca2 88.64(15) . . ?
Mn12 Mn22 Ca2 62.94(6) . . ?
O24 Ca2 O24 76.0(2) 2_665 3_565 ?
O24 Ca2 O24 76.0(2) 2_665 . ?
O24 Ca2 O24 76.0(2) 3_565 . ?
O24 Ca2 O23 138.20(19) 2_665 . ?
O24 Ca2 O23 138.18(19) 3_565 . ?
O24 Ca2 O23 88.96(19) . . ?
O24 Ca2 O23 88.95(19) 2_665 2_665 ?
O24 Ca2 O23 138.20(19) 3_565 2_665 ?
O24 Ca2 O23 138.19(19) . 2_665 ?
O23 Ca2 O23 76.6(2) . 2_665 ?
O24 Ca2 O23 138.19(19) 2_665 3_565 ?
O24 Ca2 O23 88.95(19) 3_565 3_565 ?
O24 Ca2 O23 138.21(19) . 3_565 ?
O23 Ca2 O23 76.6(2) . 3_565 ?
O23 Ca2 O23 76.6(2) 2_665 3_565 ?
O24 Ca2 O2 135.0(2) 2_665 . ?
O24 Ca2 O2 72.75(19) 3_565 . ?
O24 Ca2 O2 65.52(19) . . ?
O23 Ca2 O2 65.53(18) . . ?
O23 Ca2 O2 135.6(2) 2_665 . ?
O23 Ca2 O2 72.82(19) 3_565 . ?
O24 Ca2 O2 65.51(19) 2_665 2_665 ?
O24 Ca2 O2 134.9(2) 3_565 2_665 ?
O24 Ca2 O2 72.74(19) . 2_665 ?
O23 Ca2 O2 72.83(19) . 2_665 ?
O23 Ca2 O2 65.54(18) 2_665 2_665 ?
O23 Ca2 O2 135.6(2) 3_565 2_665 ?
O2 Ca2 O2 120.000(3) . 2_665 ?
O24 Ca2 O2 72.74(19) 2_665 3_565 ?
O24 Ca2 O2 65.51(18) 3_565 3_565 ?
O24 Ca2 O2 134.9(2) . 3_565 ?
O23 Ca2 O2 135.6(2) . 3_565 ?
O23 Ca2 O2 72.83(19) 2_665 3_565 ?
O23 Ca2 O2 65.54(18) 3_565 3_565 ?
O2 Ca2 O2 119.999(4) . 3_565 ?
O2 Ca2 O2 119.999(4) 2_665 3_565 ?
O24 Ca2 Mn12 78.91(14) 2_665 2_665 ?
O24 Ca2 Mn12 154.14(15) 3_565 2_665 ?
O24 Ca2 Mn12 104.07(13) . 2_665 ?
O23 Ca2 Mn12 67.11(14) . 2_665 ?
O23 Ca2 Mn12 34.18(13) 2_665 2_665 ?
O23 Ca2 Mn12 105.78(16) 3_565 2_665 ?
O2 Ca2 Mn12 131.50(14) . 2_665 ?
O2 Ca2 Mn12 31.93(13) 2_665 2_665 ?
O2 Ca2 Mn12 100.91(13) 3_565 2_665 ?
O24 Ca2 Mn12 154.15(15) 2_665 . ?
O24 Ca2 Mn12 104.07(14) 3_565 . ?
O24 Ca2 Mn12 78.92(14) . . ?
O23 Ca2 Mn12 34.17(13) . . ?
O23 Ca2 Mn12 105.77(16) 2_665 . ?
O23 Ca2 Mn12 67.11(14) 3_565 . ?
O2 Ca2 Mn12 31.92(13) . . ?
O2 Ca2 Mn12 100.91(13) 2_665 . ?
O2 Ca2 Mn12 131.50(14) 3_565 . ?
Mn12 Ca2 Mn12 101.25(6) 2_665 . ?
O24 Ca2 Mn12 104.07(13) 2_665 3_565 ?
O24 Ca2 Mn12 78.91(14) 3_565 3_565 ?
O24 Ca2 Mn12 154.14(15) . 3_565 ?
O23 Ca2 Mn12 105.78(16) . 3_565 ?
O23 Ca2 Mn12 67.11(14) 2_665 3_565 ?
O23 Ca2 Mn12 34.18(13) 3_565 3_565 ?
O2 Ca2 Mn12 100.90(13) . 3_565 ?
O2 Ca2 Mn12 131.50(14) 2_665 3_565 ?
O2 Ca2 Mn12 31.93(13) 3_565 3_565 ?
Mn12 Ca2 Mn12 101.26(6) 2_665 3_565 ?
Mn12 Ca2 Mn12 101.25(6) . 3_565 ?
Mn12 O2 Mn22 114.2(3) . . ?
Mn12 O2 Ca2 102.2(2) . . ?
Mn22 O2 Ca2 102.1(2) . . ?
C21 O12 Mn21 127.9(6) . . ?
C61 C11 C21 120.5(9) . . ?
C61 C11 C71 116.9(10) . . ?
C21 C11 C71 122.5(8) . . ?
O12 C21 C31 120.1(9) . . ?
O12 C21 C11 123.2(8) . . ?
C31 C21 C11 116.8(8) . . ?
C41 C31 C21 121.8(10) . . ?
C41 C31 H31 119.1 . . ?
C21 C31 H31 119.1 . . ?
C31 C41 C51 120.7(10) . . ?
C31 C41 H41 119.6 . . ?
C51 C41 H41 119.6 . . ?
C61 C51 C41 120.0(10) . . ?
C61 C51 H51 120.0 . . ?
C41 C51 H51 120.0 . . ?
C51 C61 C11 120.1(11) . . ?
C51 C61 H61 119.9 . . ?
C11 C61 H61 119.9 . . ?
N11 C71 C11 126.7(9) . . ?
N11 C71 H71 116.6 . . ?
C11 C71 H71 116.6 . . ?
C71 N11 C81 119.1(8) . . ?
C71 N11 Mn21 124.0(7) . . ?
C81 N11 Mn21 116.5(5) . . ?
C101 C81 N11 112.6(9) . . ?
C101 C81 C91 110.4(10) . . ?
N11 C81 C91 106.2(7) . . ?
C101 C81 C111 112.3(11) . . ?
N11 C81 C111 108.8(10) . . ?
C91 C81 C111 106.2(9) . . ?
C81 C101 H10A 109.5 . . ?
C81 C101 H10B 109.5 . . ?
H10A C101 H10B 109.5 . . ?
C81 C101 H10C 109.5 . . ?
H10A C101 H10C 109.5 . . ?
H10B C101 H10C 109.5 . . ?
C81 C111 H11A 109.5 . . ?
C81 C111 H11B 109.5 . . ?
H11A C111 H11B 109.5 . . ?
C81 C111 H11C 109.5 . . ?
H11A C111 H11C 109.5 . . ?
H11B C111 H11C 109.5 . . ?
O32 C91 O22 124.1(8) . . ?
O32 C91 C81 119.0(8) . . ?
O22 C91 C81 117.0(8) . . ?
C91 O22 Mn21 119.5(5) . . ?
C91 O22 Ca1 138.3(5) . . ?
Mn21 O22 Ca1 101.9(2) . . ?
C91 O32 Mn21 125.9(6) . 2_775 ?
C22 O11 Mn11 127.8(5) . . ?
C22 C12 C62 119.2(9) . . ?
C22 C12 C72 122.8(8) . . ?
C62 C12 C72 118.0(8) . . ?
O11 C22 C12 124.2(8) . . ?
O11 C22 C32 117.7(8) . . ?
C12 C22 C32 118.0(8) . . ?
C42 C32 C22 120.7(9) . . ?
C42 C32 H32 119.6 . . ?
C22 C32 H32 119.6 . . ?
C32 C42 C52 121.3(9) . . ?
C32 C42 H42 119.4 . . ?
C52 C42 H42 119.4 . . ?
C62 C52 C42 118.8(9) . . ?
C62 C52 H52 120.6 . . ?
C42 C52 H52 120.6 . . ?
C52 C62 C12 122.0(10) . . ?
C52 C62 H62 119.0 . . ?
C12 C62 H62 119.0 . . ?
N12 C72 C12 125.9(8) . . ?
N12 C72 H72 117.1 . . ?
C12 C72 H72 117.1 . . ?
C72 N12 C82 118.9(7) . . ?
C72 N12 Mn11 125.2(6) . . ?
C82 N12 Mn11 115.9(5) . . ?
N12 C82 C92 106.6(7) . . ?
N12 C82 C102 111.1(7) . . ?
C92 C82 C102 108.8(7) . . ?
N12 C82 C112 110.4(7) . . ?
C92 C82 C112 107.2(7) . . ?
C102 C82 C112 112.6(8) . . ?
C82 C102 H10D 109.5 . . ?
C82 C102 H10E 109.5 . . ?
H10D C102 H10E 109.5 . . ?
C82 C102 H10F 109.5 . . ?
H10D C102 H10F 109.5 . . ?
H10E C102 H10F 109.5 . . ?
C82 C112 H11D 109.5 . . ?
C82 C112 H11E 109.5 . . ?
H11D C112 H11E 109.5 . . ?
C82 C112 H11F 109.5 . . ?
H11D C112 H11F 109.5 . . ?
H11E C112 H11F 109.5 . . ?
O31 C92 O21 121.3(8) . . ?
O31 C92 C82 120.2(8) . . ?
O21 C92 C82 118.5(8) . . ?
C92 O21 Mn11 117.2(5) . . ?
C92 O21 Ca1 141.4(5) . . ?
Mn11 O21 Ca1 101.0(2) . . ?
C92 O31 Mn11 126.2(5) . 2_775 ?
C23 O13 Mn12 129.5(6) . . ?
C23 C13 C63 119.0(9) . . ?
C23 C13 C73 123.5(8) . . ?
C63 C13 C73 117.5(9) . . ?
O13 C23 C33 118.7(8) . . ?
O13 C23 C13 123.1(8) . . ?
C33 C23 C13 118.1(8) . . ?
C43 C33 C23 121.5(9) . . ?
C43 C33 H33 119.2 . . ?
C23 C33 H33 119.2 . . ?
C33 C43 C53 120.8(10) . . ?
C33 C43 H43 119.6 . . ?
C53 C43 H43 119.6 . . ?
C63 C53 C43 119.4(10) . . ?
C63 C53 H53 120.3 . . ?
C43 C53 H53 120.3 . . ?
C53 C63 C13 121.1(10) . . ?
C53 C63 H63 119.5 . . ?
C13 C63 H63 119.5 . . ?
N13 C73 C13 125.8(8) . . ?
N13 C73 H73 117.1 . . ?
C13 C73 H73 117.1 . . ?
C73 N13 C83 118.9(7) . . ?
C73 N13 Mn12 125.3(6) . . ?
C83 N13 Mn12 115.7(5) . . ?
N13 C83 C93 106.3(7) . . ?
N13 C83 C113 111.0(8) . . ?
C93 C83 C113 109.1(8) . . ?
N13 C83 C103 110.3(7) . . ?
C93 C83 C103 108.3(7) . . ?
C113 C83 C103 111.6(8) . . ?
C83 C103 H10G 109.5 . . ?
C83 C103 H10H 109.5 . . ?
H10G C103 H10H 109.5 . . ?
C83 C103 H10I 109.5 . . ?
H10G C103 H10I 109.5 . . ?
H10H C103 H10I 109.5 . . ?
C83 C113 H11G 109.5 . . ?
C83 C113 H11H 109.5 . . ?
H11G C113 H11H 109.5 . . ?
C83 C113 H11I 109.5 . . ?
H11G C113 H11I 109.5 . . ?
H11H C113 H11I 109.5 . . ?
O33 C93 O23 123.0(9) . . ?
O33 C93 C83 118.7(8) . . ?
O23 C93 C83 118.2(8) . . ?
C93 O23 Mn12 118.6(6) . . ?
C93 O23 Ca2 139.7(6) . . ?
Mn12 O23 Ca2 101.3(2) . . ?
C93 O33 Mn12 125.7(6) . 2_665 ?
C24 O14 Mn22 128.0(6) . . ?
C64 C14 C24 119.6(9) . . ?
C64 C14 C74 118.3(8) . . ?
C24 C14 C74 122.1(8) . . ?
O14 C24 C34 116.8(8) . . ?
O14 C24 C14 124.2(8) . . ?
C34 C24 C14 119.0(9) . . ?
C44 C34 C24 119.5(10) . . ?
C44 C34 H34 120.2 . . ?
C24 C34 H34 120.2 . . ?
C34 C44 C54 121.7(10) . . ?
C34 C44 H44 119.2 . . ?
C54 C44 H44 119.2 . . ?
C64 C54 C44 118.8(9) . . ?
C64 C54 H54 120.6 . . ?
C44 C54 H54 120.6 . . ?
C54 C64 C14 121.4(9) . . ?
C54 C64 H64 119.3 . . ?
C14 C64 H64 119.3 . . ?
N14 C74 C14 126.3(9) . . ?
N14 C74 H74 116.8 . . ?
C14 C74 H74 116.8 . . ?
C74 N14 C84 119.5(7) . . ?
C74 N14 Mn22 124.6(6) . . ?
C84 N14 Mn22 115.7(5) . . ?
N14 C84 C104 112.6(8) . . ?
N14 C84 C94 106.6(7) . . ?
C104 C84 C94 108.7(8) . . ?
N14 C84 C114 109.2(7) . . ?
C104 C84 C114 111.4(8) . . ?
C94 C84 C114 108.2(7) . . ?
C84 C114 H11J 109.5 . . ?
C84 C114 H11K 109.5 . . ?
H11J C114 H11K 109.5 . . ?
C84 C114 H11L 109.5 . . ?
H11J C114 H11L 109.5 . . ?
H11K C114 H11L 109.5 . . ?
C84 C104 H10J 109.5 . . ?
C84 C104 H10K 109.5 . . ?
H10J C104 H10K 109.5 . . ?
C84 C104 H10L 109.5 . . ?
H10J C104 H10L 109.5 . . ?
H10K C104 H10L 109.5 . . ?
O34 C94 O24 122.9(8) . . ?
O34 C94 C84 119.6(8) . . ?
O24 C94 C84 117.5(8) . . ?
C94 O24 Mn22 118.5(5) . . ?
C94 O24 Ca2 139.0(5) . . ?
Mn22 O24 Ca2 101.3(2) . . ?
C94 O34 Mn22 125.7(6) . 2_665 ?
Mn11 O1W Mn21 82.17(18) . . ?
Mn11 O1W H1WA 114.9 . . ?
Mn21 O1W H1WA 114.9 . . ?
Mn11 O1W H1WB 114.9 . . ?
Mn21 O1W H1WB 114.9 . . ?
H1WA O1W H1WB 112.0 . . ?
Mn12 O2W Mn22 81.85(19) . . ?
Mn12 O2W H2WA 115.0 . . ?
Mn22 O2W H2WA 115.0 . . ?
Mn12 O2W H2WB 115.0 . . ?
Mn22 O2W H2WB 115.0 . . ?
H2WA O2W H2WB 112.0 . . ?
O45 Cl1 O15 109.7(4) . . ?
O45 Cl1 O35 108.4(5) . . ?
O15 Cl1 O35 110.7(4) . . ?
O45 Cl1 O25 111.2(4) . . ?
O15 Cl1 O25 108.4(4) . . ?
O35 Cl1 O25 108.4(5) . . ?
O26 Cl2 O16 108.6(8) . 2_665 ?
O26 Cl2 O16 108.6(8) . 3_565 ?
O16 Cl2 O16 110.4(8) 2_665 3_565 ?
O26 Cl2 O16 108.6(8) . . ?
O16 Cl2 O16 110.4(8) 2_665 . ?
O16 Cl2 O16 110.4(8) 3_565 . ?
O27 Cl3 O17 109.7(12) . 2_775 ?
O27 Cl3 O17 109.7(12) . 3_575 ?
O17 Cl3 O17 109.2(12) 2_775 3_575 ?
O27 Cl3 O17 109.7(12) . . ?
O17 Cl3 O17 109.2(12) 2_775 . ?
O17 Cl3 O17 109.2(12) 3_575 . ?
H3WA O3W H3WB 105.0 . . ?
H4WA O4W H4WB 111.8 . . ?
H5WA O5W H5WB 107.7 . . ?
H6WA O6W H6WB 103.8 . . ?
H7WA O7W H7WB 109.4 . . ?
H8WA O8W H8WB 109.3 . . ?
O16W O15W O14W 126(3) . . ?
O16W O15W O17W 15(2) . . ?
O14W O15W O17W 124(2) . . ?
O17W O16W O15W 141(6) . . ?
O16W O17W O15W 23(4) . . ?

loop_
_geom_bond_atom_site_label_1
_geom_bond_atom_site_label_2
_geom_bond_distance
_geom_bond_site_symmetry_2
_geom_bond_publ_flag
Mn11 O1 1.844(6) . ?
Mn11 O11 1.885(6) . ?
Mn11 O21 1.975(6) . ?
Mn11 N12 1.977(7) . ?
Mn11 O31 2.281(6) 3_575 ?
Mn11 O1W 2.345(6) . ?
Mn11 Mn21 3.104(2) . ?
Mn11 Ca1 3.4280(19) . ?
Mn21 O1 1.863(6) . ?
Mn21 O12 1.881(6) . ?
Mn21 O22 1.965(6) . ?
Mn21 N11 2.001(7) . ?
Mn21 O32 2.213(6) 3_575 ?
Mn21 O1W 2.379(6) . ?
Mn21 Ca1 3.4328(19) . ?
Ca1 O22 2.439(6) 3_575 ?
Ca1 O22 2.439(6) 2_775 ?
Ca1 O22 2.439(6) . ?
Ca1 O21 2.449(6) 2_775 ?
Ca1 O21 2.449(6) 3_575 ?
Ca1 O21 2.449(6) . ?
Ca1 O1 2.516(5) . ?
Ca1 O1 2.516(5) 2_775 ?
Ca1 O1 2.516(5) 3_575 ?
Mn12 O2 1.849(6) . ?
Mn12 O13 1.873(6) . ?
Mn12 O23 1.958(6) . ?
Mn12 N13 1.986(7) . ?
Mn12 O33 2.247(6) 3_565 ?
Mn12 O2W 2.372(6) . ?
Mn12 Mn22 3.110(2) . ?
Mn12 Ca2 3.4183(19) . ?
Mn22 O2 1.854(6) . ?
Mn22 O14 1.867(6) . ?
Mn22 O24 1.955(6) . ?
Mn22 N14 1.990(7) . ?
Mn22 O34 2.223(6) 3_565 ?
Mn22 O2W 2.376(6) . ?
Mn22 Ca2 3.418(2) . ?
Ca2 O24 2.446(6) 2_665 ?
Ca2 O24 2.446(6) 3_565 ?
Ca2 O24 2.446(6) . ?
Ca2 O23 2.446(6) . ?
Ca2 O23 2.446(6) 2_665 ?
Ca2 O23 2.446(6) 3_565 ?
Ca2 O2 2.510(6) . ?
Ca2 O2 2.510(6) 2_665 ?
Ca2 O2 2.510(6) 3_565 ?
O12 C21 1.315(10) . ?
C11 C61 1.406(13) . ?
C11 C21 1.424(13) . ?
C11 C71 1.428(13) . ?
C21 C31 1.391(12) . ?
C31 C41 1.374(13) . ?
C31 H31 0.9500 . ?
C41 C51 1.378(16) . ?
C41 H41 0.9500 . ?
C51 C61 1.363(15) . ?
C51 H51 0.9500 . ?
C61 H61 0.9500 . ?
C71 N11 1.284(11) . ?
C71 H71 0.9500 . ?
N11 C81 1.497(12) . ?
C81 C101 1.468(16) . ?
C81 C91 1.536(12) . ?
C81 C111 1.550(16) . ?
C101 H10A 0.9800 . ?
C101 H10B 0.9800 . ?
C101 H10C 0.9800 . ?
C111 H11A 0.9800 . ?
C111 H11B 0.9800 . ?
C111 H11C 0.9800 . ?
C91 O32 1.226(10) . ?
C91 O22 1.295(10) . ?
O11 C22 1.330(9) . ?
C12 C22 1.404(12) . ?
C12 C62 1.406(12) . ?
C12 C72 1.447(12) . ?
C22 C32 1.412(12) . ?
C32 C42 1.375(12) . ?
C32 H32 0.9500 . ?
C42 C52 1.383(13) . ?
C42 H42 0.9500 . ?
C52 C62 1.365(13) . ?
C52 H52 0.9500 . ?
C62 H62 0.9500 . ?
C72 N12 1.285(10) . ?
C72 H72 0.9500 . ?
N12 C82 1.486(11) . ?
C82 C92 1.520(12) . ?
C82 C102 1.529(12) . ?
C82 C112 1.546(13) . ?
C102 H10D 0.9800 . ?
C102 H10E 0.9800 . ?
C102 H10F 0.9800 . ?
C112 H11D 0.9800 . ?
C112 H11E 0.9800 . ?
C112 H11F 0.9800 . ?
C92 O31 1.244(10) . ?
C92 O21 1.288(9) . ?
O13 C23 1.329(10) . ?
C13 C23 1.401(12) . ?
C13 C63 1.413(13) . ?
C13 C73 1.430(13) . ?
C23 C33 1.399(12) . ?
C33 C43 1.358(12) . ?
C33 H33 0.9500 . ?
C43 C53 1.383(14) . ?
C43 H43 0.9500 . ?
C53 C63 1.363(14) . ?
C53 H53 0.9500 . ?
C63 H63 0.9500 . ?
C73 N13 1.285(10) . ?
C73 H73 0.9500 . ?
N13 C83 1.489(11) . ?
C83 C93 1.522(12) . ?
C83 C113 1.534(13) . ?
C83 C103 1.545(13) . ?
C103 H10G 0.9800 . ?
C103 H10H 0.9800 . ?
C103 H10I 0.9800 . ?
C113 H11G 0.9800 . ?
C113 H11H 0.9800 . ?
C113 H11I 0.9800 . ?
C93 O33 1.247(10) . ?
C93 O23 1.276(10) . ?
O14 C24 1.326(10) . ?
C14 C64 1.394(12) . ?
C14 C24 1.406(12) . ?
C14 C74 1.437(12) . ?
C24 C34 1.401(13) . ?
C34 C44 1.378(13) . ?
C34 H34 0.9500 . ?
C44 C54 1.394(14) . ?
C44 H44 0.9500 . ?
C54 C64 1.363(13) . ?
C54 H54 0.9500 . ?
C64 H64 0.9500 . ?
C74 N14 1.282(11) . ?
C74 H74 0.9500 . ?
N14 C84 1.484(11) . ?
C84 C104 1.515(12) . ?
C84 C94 1.520(12) . ?
C84 C114 1.527(12) . ?
C114 H11J 0.9800 . ?
C114 H11K 0.9800 . ?
C114 H11L 0.9800 . ?
C104 H10J 0.9800 . ?
C104 H10K 0.9800 . ?
C104 H10L 0.9800 . ?
C94 O34 1.236(10) . ?
C94 O24 1.298(10) . ?
O1W H1WA 0.8600 . ?
O1W H1WB 0.8600 . ?
O2W H2WA 0.8600 . ?
O2W H2WB 0.8600 . ?
Cl1 O45 1.427(7) . ?
Cl1 O15 1.435(7) . ?
Cl1 O35 1.444(7) . ?
Cl1 O25 1.448(7) . ?
Cl2 O26 1.34(4) . ?
Cl2 O16 1.410(14) 2_665 ?
Cl2 O16 1.410(14) 3_565 ?
Cl2 O16 1.410(14) . ?
Cl3 O27 1.29(4) . ?
Cl3 O17 1.426(19) 2_775 ?
Cl3 O17 1.426(19) 3_575 ?
Cl3 O17 1.426(19) . ?
O3W H3WA 0.8883 . ?
O3W H3WB 0.7594 . ?
O4W H4WA 0.8601 . ?
O4W H4WB 0.8599 . ?
O5W H5WA 0.8600 . ?
O5W H5WB 0.8600 . ?
O6W H6WA 0.8602 . ?
O6W H6WB 0.8602 . ?
O7W H7WA 0.8600 . ?
O7W H7WB 0.8600 . ?
O8W H8WA 0.8600 . ?
O8W H8WB 0.8600 . ?
O10W O10W 1.24(5) 16_454 ?
O13W O13W 1.74(3) 18_654 ?
O14W O15W 1.54(4) . ?
O15W O16W 1.08(4) . ?
O15W O17W 1.72(4) . ?
O16W O17W 0.73(4) . ?
